data_2205746
loop_
_publ_author_name
Gaduo
'Jian-Rong Su'
'Duan-Jun Xu'

_publ_section_title
;
 Pentaaqua(oxydiacetato-\k^3^<i>O</i>,<i>O</i>',<i>O</i>'')strontium(II)
 monohydrate
;
_journal_issue 5
_journal_name_full 'Acta Crystallographica Section E'
_journal_page_first m950
_journal_page_last m952
_journal_paper_doi 10.1107/S1600536805012201
_journal_volume 61
_journal_year 2005
_chemical_formula_iupac '[Sr (C4 H4 O5) (H2 O)5], H2 O'
_chemical_formula_moiety 'C4 H14 O10 Sr, H2 O'
_chemical_formula_sum 'C4 H16 O11 Sr'
_chemical_formula_weight 327.79
_chemical_name_systematic
;
Pentaaqua(oxydiacetato-\k^3^O,O',O")strontium(II) monohydrate
;
_space_group_IT_number 14
_symmetry_cell_setting monoclinic
_symmetry_space_group_name_Hall '-P 2yn'
_symmetry_space_group_name_H-M 'P 1 21/n 1'
_atom_sites_solution_hydrogens geom
_atom_sites_solution_primary direct
_atom_sites_solution_secondary difmap
_audit_creation_method SHELXL-97
_cell_angle_alpha 90.00
_cell_angle_beta 91.6010(10)
_cell_angle_gamma 90.00
_cell_formula_units_Z 4
_cell_length_a 6.2548(3)
_cell_length_b 16.2580(4)
_cell_length_c 11.4600(4)
_cell_measurement_reflns_used 8625
_cell_measurement_temperature 295(2)
_cell_measurement_theta_max 26.0
_cell_measurement_theta_min 2.0
_cell_volume 1164.92(7)
_computing_cell_refinement PROCESS-AUTO
_computing_data_collection 'PROCESS-AUTO (Rigaku Corporation, 1998)'
_computing_data_reduction 'CrystalStructure (Rigaku/MSC, 2002)'
_computing_molecular_graphics 'ORTEP-3 for Windows (Farrugia, 1997)'
_computing_publication_material 'WinGX (Farrugia, 1999)'
_computing_structure_refinement 'SHELXL97 (Sheldrick, 1997)'
_computing_structure_solution 'SIR92 (Altomare <i>et al.</i>, 1993)'
_diffrn_ambient_temperature 295(2)
_diffrn_detector_area_resol_mean 10.00
_diffrn_measured_fraction_theta_full 1.00
_diffrn_measured_fraction_theta_max 1.00
_diffrn_measurement_device_type 'Rigaku R-AXIS RAPID'
_diffrn_measurement_method \w
_diffrn_radiation_monochromator graphite
_diffrn_radiation_source 'fine-focus sealed tube'
_diffrn_radiation_type MoK\a
_diffrn_radiation_wavelength 0.71073
_diffrn_reflns_av_R_equivalents 0.0315
_diffrn_reflns_av_sigmaI/netI 0.0192
_diffrn_reflns_limit_h_max 8
_diffrn_reflns_limit_h_min -8
_diffrn_reflns_limit_k_max 19
_diffrn_reflns_limit_k_min -21
_diffrn_reflns_limit_l_max 14
_diffrn_reflns_limit_l_min -14
_diffrn_reflns_number 11076
_diffrn_reflns_theta_full 27.5
_diffrn_reflns_theta_max 27.5
_diffrn_reflns_theta_min 2.2
_diffrn_standards_number 0
_exptl_absorpt_coefficient_mu 4.674
_exptl_absorpt_correction_T_max 0.278
_exptl_absorpt_correction_T_min 0.164
_exptl_absorpt_correction_type multi-scan
_exptl_absorpt_process_details '(ABSCOR; Higashi, 1995)'
_exptl_crystal_colour colorless
_exptl_crystal_density_diffrn 1.869
_exptl_crystal_density_method 'not measured'
_exptl_crystal_description block
_exptl_crystal_F_000 664
_exptl_crystal_size_max 0.40
_exptl_crystal_size_mid 0.30
_exptl_crystal_size_min 0.28
_refine_diff_density_max 0.37
_refine_diff_density_min -0.59
_refine_ls_extinction_method none
_refine_ls_goodness_of_fit_ref 1.251
_refine_ls_hydrogen_treatment constr
_refine_ls_matrix_type full
_refine_ls_number_parameters 145
_refine_ls_number_reflns 2673
_refine_ls_number_restraints 0
_refine_ls_restrained_S_all 1.251
_refine_ls_R_factor_all 0.033
_refine_ls_R_factor_gt 0.028
_refine_ls_shift/su_max 0.001
_refine_ls_shift/su_mean <0.001
_refine_ls_structure_factor_coef Fsqd
_refine_ls_weighting_details 'calc w = 1/[\s^2^(Fo^2^)+(0.0336P)^2^+1.1911P] where P = (Fo^2^+2Fc^2^)/3'
_refine_ls_weighting_scheme calc
_refine_ls_wR_factor_gt 0.078
_refine_ls_wR_factor_ref 0.080
_reflns_number_gt 2439
_reflns_number_total 2673
_reflns_threshold_expression I>2\s(I)
_cod_data_source_file is6068.cif
_cod_data_source_block I
_cod_depositor_comments
;
The following automatic conversions were performed:
'_symmetry_cell_setting' value 'Monoclinic' changed to 'monoclinic'
according to '/home/saulius/struct/CIF-dictionaries/cif_core.dic'
dictionary named 'cif_core.dic' version 2.4.1 from 2010-06-29.

Automatic conversion script
Id: cif_fix_enum 1527 2010-12-29 10:47:43Z saulius 

The following automatic conversions were performed:

'_symmetry_cell_setting' value 'Monoclinic' changed to 'monoclinic'
according to /home/saulius/struct/CIF-dictionaries/cif_core.dic
dictionary named 'cif_core.dic' version 2.4.1 from 2010-06-29.

Automatic conversion script
Id: cif_fix_values 1715 2011-07-08 13:25:40Z adriana 
;
_cod_original_sg_symbol_H-M 'P 21/n'
_cod_database_code 2205746
_cod_database_fobs_code 2205746

loop_
_symmetry_equiv_pos_as_xyz
'x, y, z'
'-x+1/2, y+1/2, -z+1/2'
'-x, -y, -z'
'x-1/2, -y-1/2, z-1/2'

loop_
_atom_site_label
_atom_site_fract_x
_atom_site_fract_y
_atom_site_fract_z
_atom_site_U_iso_or_equiv
_atom_site_adp_type
_atom_site_calc_flag
_atom_site_refinement_flags
_atom_site_occupancy
_atom_site_type_symbol
Sr 0.24661(4) 0.383778(15) 0.66717(2) 0.02045(9) Uani d . 1 Sr
O1 0.5256(3) 0.27452(12) 0.72736(18) 0.0272(4) Uani d . 1 O
O2 0.6206(3) 0.14285(13) 0.74595(18) 0.0299(4) Uani d . 1 O
O3 0.1685(3) 0.23584(11) 0.60755(18) 0.0268(4) Uani d . 1 O
O4 -0.0979(3) 0.35336(12) 0.54741(17) 0.0248(4) Uani d . 1 O
O5 -0.3156(3) 0.26944(14) 0.4473(2) 0.0367(5) Uani d . 1 O
O6 0.6000(3) 0.45918(13) 0.64987(18) 0.0312(4) Uani d . 1 O
H6A 0.6953 0.4314 0.6184 0.050 Uiso d R 1 H
H6B 0.5957 0.5060 0.6177 0.050 Uiso d R 1 H
O7 0.3623(3) 0.38059(13) 0.44669(18) 0.0291(4) Uani d . 1 O
H7A 0.4726 0.3463 0.4432 0.050 Uiso d R 1 H
H7B 0.2849 0.3685 0.3902 0.050 Uiso d R 1 H
O8 0.3344(4) 0.45562(14) 0.86221(18) 0.0359(5) Uani d . 1 O
H8A 0.4574 0.4740 0.8687 0.050 Uiso d R 1 H
H8B 0.2958 0.4607 0.9318 0.050 Uiso d R 1 H
O9 0.1002(4) 0.52443(13) 0.62521(18) 0.0334(5) Uani d . 1 O
H9A 0.0419 0.5561 0.6776 0.050 Uiso d R 1 H
H9B 0.0979 0.5577 0.5665 0.050 Uiso d R 1 H
O10 -0.0575(3) 0.34532(13) 0.81909(18) 0.0330(5) Uani d . 1 O
H10A 0.0049 0.3153 0.8665 0.050 Uiso d R 1 H
H10B -0.1717 0.3205 0.7953 0.050 Uiso d R 1 H
O1W 0.7776(4) 0.50675(15) 0.90516(19) 0.0404(5) Uani d . 1 O
H1A 0.8132 0.5397 0.8545 0.050 Uiso d R 1 H
H1B 0.8193 0.4609 0.8800 0.050 Uiso d R 1 H
C1 0.4966(4) 0.19946(16) 0.7104(2) 0.0218(5) Uani d . 1 C
C2 0.2997(5) 0.16964(17) 0.6428(3) 0.0284(6) Uani d . 1 C
H2A 0.3432 0.1393 0.5746 0.034 Uiso calc R 1 H
H2B 0.2192 0.1326 0.6914 0.034 Uiso calc R 1 H
C3 -0.0110(4) 0.21116(17) 0.5384(3) 0.0260(6) Uani d . 1 C
H3A -0.0922 0.1705 0.5804 0.031 Uiso calc R 1 H
H3B 0.0369 0.1860 0.4669 0.031 Uiso calc R 1 H
C4 -0.1522(4) 0.28373(17) 0.5088(2) 0.0225(5) Uani d . 1 C

loop_
_atom_site_aniso_label
_atom_site_aniso_U_11
_atom_site_aniso_U_22
_atom_site_aniso_U_33
_atom_site_aniso_U_12
_atom_site_aniso_U_13
_atom_site_aniso_U_23
Sr 0.01875(14) 0.01879(14) 0.02370(14) 0.00050(9) -0.00171(9) -0.00102(9)
O1 0.0242(10) 0.0236(10) 0.0332(11) -0.0004(7) -0.0070(8) 0.0007(8)
O2 0.0288(10) 0.0260(10) 0.0344(11) 0.0051(8) -0.0069(8) 0.0058(8)
O3 0.0242(10) 0.0170(9) 0.0385(11) 0.0027(7) -0.0141(8) -0.0018(8)
O4 0.0212(9) 0.0217(9) 0.0311(10) 0.0016(7) -0.0042(7) -0.0007(8)
O5 0.0241(10) 0.0385(12) 0.0466(13) 0.0044(9) -0.0157(9) -0.0122(10)
O6 0.0257(10) 0.0305(11) 0.0377(11) -0.0018(8) 0.0057(9) -0.0022(9)
O7 0.0238(10) 0.0360(11) 0.0274(10) 0.0035(8) -0.0037(8) -0.0033(8)
O8 0.0365(12) 0.0443(13) 0.0269(10) -0.0065(10) 0.0010(9) -0.0046(9)
O9 0.0461(13) 0.0258(10) 0.0282(10) 0.0115(9) 0.0021(9) 0.0017(8)
O10 0.0338(11) 0.0326(11) 0.0321(11) -0.0022(9) -0.0036(9) 0.0076(9)
O1W 0.0463(14) 0.0446(14) 0.0308(11) -0.0018(11) 0.0089(10) -0.0005(10)
C1 0.0218(12) 0.0248(13) 0.0187(12) 0.0023(10) 0.0007(10) 0.0047(10)
C2 0.0285(14) 0.0188(13) 0.0374(15) 0.0040(10) -0.0115(12) 0.0004(11)
C3 0.0205(13) 0.0233(13) 0.0336(15) 0.0008(10) -0.0075(11) -0.0047(11)
C4 0.0187(12) 0.0286(14) 0.0202(12) 0.0012(10) 0.0005(9) -0.0008(10)

loop_
_atom_type_symbol
_atom_type_description
_atom_type_scat_dispersion_real
_atom_type_scat_dispersion_imag
_atom_type_scat_source
C C 0.0033 0.0000 'International Tables Vol C Tables 4.2.6.8 and 6.1.1.4'
H H 0.0000 0.0000 'International Tables Vol C Tables 4.2.6.8 and 6.1.1.4'
O O 0.0106 0.0000 'International Tables Vol C Tables 4.2.6.8 and 6.1.1.4'
Sr Sr -1.5307 0.0000 'International Tables Vol C Tables 4.2.6.8 and 6.1.1.4'

loop_
_geom_angle_atom_site_label_1
_geom_angle_atom_site_label_2
_geom_angle_atom_site_label_3
_geom_angle
_geom_angle_publ_flag
O1 Sr O3 62.78(6) y
O1 Sr O4 124.27(6) y
O1 Sr O6 76.63(7) y
O1 Sr O7 92.35(6) y
O1 Sr O8 87.35(7) y
O1 Sr O9 157.53(7) y
O1 Sr O10 98.80(7) y
O3 Sr O4 61.51(6) y
O3 Sr O6 126.60(7) y
O3 Sr O7 77.34(7) y
O3 Sr O8 134.32(7) y
O3 Sr O9 138.17(7) y
O3 Sr O10 79.63(7) y
O4 Sr O6 140.32(7) y
O4 Sr O7 74.59(6) y
O4 Sr O8 135.07(7) y
O4 Sr O9 77.09(7) y
O4 Sr O10 72.73(6) y
O6 Sr O7 70.93(6) y
O6 Sr O8 71.52(7) y
O6 Sr O9 81.88(7) y
O6 Sr O10 142.74(7) y
O7 Sr O8 141.44(7) y
O7 Sr O9 86.73(7) y
O7 Sr O10 146.16(6) y
O8 Sr O9 79.63(7) y
O8 Sr O10 71.33(7) y
O9 Sr O10 94.30(7) y
C1 O1 Sr 122.60(16) ?
C2 O3 C3 113.1(2) y
C2 O3 Sr 122.73(15) y
C3 O3 Sr 124.20(15) y
C4 O4 Sr 125.06(16) ?
Sr O6 H6A 113.9 ?
Sr O6 H6B 116.8 ?
H6A O6 H6B 108.2 ?
Sr O7 H7A 106.7 ?
Sr O7 H7B 125.8 ?
H7A O7 H7B 104.8 ?
Sr O8 H8A 114.7 ?
Sr O8 H8B 143.9 ?
H8A O8 H8B 99.8 ?
Sr O9 H9A 124.1 ?
Sr O9 H9B 136.0 ?
H9A O9 H9B 99.6 ?
Sr O10 H10A 103.6 ?
Sr O10 H10B 120.1 ?
H10A O10 H10B 107.9 ?
H1A O1W H1B 104.0 ?
O1 C1 O2 125.2(3) ?
O1 C1 C2 120.3(2) ?
O2 C1 C2 114.5(2) ?
O3 C2 C1 111.2(2) ?
O3 C2 H2A 109.4 ?
C1 C2 H2A 109.4 ?
O3 C2 H2B 109.4 ?
C1 C2 H2B 109.4 ?
H2A C2 H2B 108.0 ?
O3 C3 C4 110.8(2) ?
O3 C3 H3A 109.5 ?
C4 C3 H3A 109.5 ?
O3 C3 H3B 109.5 ?
C4 C3 H3B 109.5 ?
H3A C3 H3B 108.1 ?
O5 C4 O4 125.1(3) ?
O5 C4 C3 116.6(2) ?
O4 C4 C3 118.4(2) ?

loop_
_geom_bond_atom_site_label_1
_geom_bond_atom_site_label_2
_geom_bond_distance
_geom_bond_publ_flag
Sr O1 2.5710(19) y
Sr O3 2.5439(19) y
Sr O4 2.5705(18) y
Sr O6 2.540(2) y
Sr O7 2.648(2) y
Sr O8 2.568(2) y
Sr O9 2.505(2) y
Sr O10 2.688(2) y
O1 C1 1.248(3) ?
O2 C1 1.264(3) ?
O3 C2 1.406(3) ?
O3 C3 1.415(3) ?
O4 C4 1.259(3) ?
O5 C4 1.247(3) ?
O6 H6A 0.8375 ?
O6 H6B 0.8461 ?
O7 H7A 0.8888 ?
O7 H7B 0.8212 ?
O8 H8A 0.8271 ?
O8 H8B 0.8434 ?
O9 H9A 0.8776 ?
O9 H9B 0.8637 ?
O10 H10A 0.8210 ?
O10 H10B 0.8583 ?
O1W H1A 0.8254 ?
O1W H1B 0.8427 ?
C1 C2 1.516(4) ?
C2 H2A 0.9700 ?
C2 H2B 0.9700 ?
C3 C4 1.507(4) ?
C3 H3A 0.9700 ?
C3 H3B 0.9700 ?

loop_
_geom_hbond_atom_site_label_D
_geom_hbond_atom_site_label_H
_geom_hbond_atom_site_label_A
_geom_hbond_site_symmetry_A
_geom_hbond_distance_DH
_geom_hbond_distance_HA
_geom_hbond_distance_DA
_geom_hbond_angle_DHA
_geom_hbond_publ_flag
O1W H1A O2 2_656 0.83 2.08 2.892(3) 167 y
O1W H1B O10 1_655 0.84 2.15 2.997(3) 177 y
O6 H6A O4 1_655 0.84 2.00 2.834(3) 173 y
O6 H6B O7 3_666 0.85 2.01 2.843(3) 170 y
O7 H7A O5 1_655 0.89 1.82 2.706(3) 174 y
O7 H7B O2 4_565 0.82 1.93 2.744(3) 170 y
O8 H8A O1W . 0.83 2.10 2.923(4) 171 y
O8 H8B O1W 3_667 0.84 2.01 2.842(3) 170 y
O9 H9A O2 2_556 0.88 1.96 2.812(3) 163 y
O9 H9B O4 3_566 0.86 1.95 2.804(3) 171 y
O10 H10A O5 4_666 0.82 1.99 2.794(3) 166 y
O10 H10B O1 1_455 0.86 2.16 3.013(3) 172 y

loop_
_geom_torsion_atom_site_label_1
_geom_torsion_atom_site_label_2
_geom_torsion_atom_site_label_3
_geom_torsion_atom_site_label_4
_geom_torsion
O9 Sr O1 C1 -167.04(19)
O6 Sr O1 C1 -149.7(2)
O3 Sr O1 C1 -5.46(19)
O8 Sr O1 C1 138.7(2)
O4 Sr O1 C1 -7.0(2)
O7 Sr O1 C1 -79.9(2)
O10 Sr O1 C1 68.0(2)
O9 Sr O3 C2 174.7(2)
O6 Sr O3 C2 50.2(2)
O8 Sr O3 C2 -49.8(2)
O4 Sr O3 C2 -176.4(2)
O1 Sr O3 C2 5.1(2)
O7 Sr O3 C2 104.5(2)
O10 Sr O3 C2 -100.5(2)
C1 Sr O3 C2 2.7(2)
O9 Sr O3 C3 -6.7(3)
O6 Sr O3 C3 -131.2(2)
O8 Sr O3 C3 128.9(2)
O4 Sr O3 C3 2.3(2)
O1 Sr O3 C3 -176.2(2)
O7 Sr O3 C3 -76.9(2)
O10 Sr O3 C3 78.2(2)
C1 Sr O3 C3 -178.6(2)
O9 Sr O4 C4 171.3(2)
O6 Sr O4 C4 111.5(2)
O3 Sr O4 C4 -2.6(2)
O8 Sr O4 C4 -128.2(2)
O1 Sr O4 C4 -1.0(2)
O7 Sr O4 C4 81.1(2)
O10 Sr O4 C4 -90.0(2)
C1 Sr O4 C4 -3.3(2)
Sr O1 C1 O2 -174.4(2)
Sr O1 C1 C2 5.4(3)
C3 O3 C2 C1 176.6(2)
Sr O3 C2 C1 -4.6(3)
O1 C1 C2 O3 -0.5(4)
O2 C1 C2 O3 179.3(2)
Sr C1 C2 O3 2.9(2)
C2 O3 C3 C4 176.8(2)
Sr O3 C3 C4 -2.0(3)
Sr O4 C4 O5 -177.4(2)
Sr O4 C4 C3 2.7(3)
O3 C3 C4 O5 179.6(2)
O3 C3 C4 O4 -0.4(4)
